data_4331453
loop_
_publ_author_name
'Guggenberger, L.J.'

_publ_section_title
;
 The Crystal Structure of Tetraamminezinc Octahydrooctaborate(-2), Zn (N
 H3)4 (B8 H8)
;
_journal_name_full 'Inorganic Chemistry'
_journal_page_first 2771
_journal_page_last 2774
_journal_paper_doi 10.1021/ic50082a046
_journal_volume 8
_journal_year 1969
_chemical_formula_sum 'B8 H8 N4 Zn'
_chemical_name_systematic 'Zn (N H3)4 (B8 H8)'
_space_group_IT_number 137
_symmetry_space_group_name_Hall '-P 4ac 2a'
_symmetry_space_group_name_H-M 'P 42/n m c :2'
_cell_angle_alpha 90
_cell_angle_beta 90
_cell_angle_gamma 90
_cell_formula_units_Z 2
_cell_length_a 7.503
_cell_length_b 7.503
_cell_length_c 10.784
_cell_volume 607.085
_citation_journal_id_ASTM INOCAJ
_cod_data_source_file boron4-x_356.cif
_cod_data_source_block B8H8N4Zn1
_cod_original_cell_volume 607.0854
_cod_original_formula_sum 'B8 H8 N4 Zn1'
_cod_database_code 4331453

loop_
_symmetry_equiv_pos_as_xyz
x,y,z
-y+1/2,x,z+1/2
-x+1/2,-y+1/2,z
y,-x+1/2,z+1/2
x+1/2,-y,-z
y+1/2,x+1/2,-z+1/2
-x,y+1/2,-z
-y,-x,-z+1/2
-x,-y,-z
y-1/2,-x,-z-1/2
x-1/2,y-1/2,-z
-y,x-1/2,-z-1/2
-x-1/2,y,z
-y-1/2,-x-1/2,z-1/2
x,-y-1/2,z
y,x,z-1/2

loop_
_atom_site_label
_atom_site_type_symbol
_atom_site_fract_x
_atom_site_fract_y
_atom_site_fract_z
_atom_site_occupancy
_atom_site_U_iso_or_equiv
H1 H-1 0.25 0.415 0.207 1 0.0
Zn1 Zn+2 0.25 0.75 0.75 1 0.0
N1 N-3 0.25 0.9747 0.8585 1 0.0
B1 B 0.25 0.5813 0.217 1 0.0
H2 H-1 0.25 0.548 0.446 1 0.0
B2 B 0.25 0.6461 0.3697 1 0.0
